data_7014085
loop_
_publ_author_name
'Davies, Graham M.'
'Aarons, Rebecca J.'
'Motson, Graham R.'
'Jeffery, John C.'
'Adams, Harry'
'Faulkner, Stephen'
'Ward, Michael D.'

_publ_section_title
;
 Structural and near-IR photophysical studies on ternary lanthanide
 complexes containing poly(pyrazolyl)borate and 1,3-diketonate ligands.
;
_journal_issue 8
_journal_name_full 'Dalton transactions (Cambridge, England : 2003)'
_journal_page_first 1136
_journal_page_last 1144
_journal_paper_doi 10.1039/b400992d
_journal_year 2004
_chemical_formula_moiety 'C46.25 H36.50 B Cl0.50 N6 O4 Tb'
_chemical_formula_sum 'C46.25 H36.5 B Cl0.5 N6 O4 Tb'
_chemical_formula_weight 927.77
_chemical_name_systematic
;
?
;
_space_group_IT_number 14
_symmetry_cell_setting monoclinic
_symmetry_space_group_name_Hall '-P 2ybc'
_symmetry_space_group_name_H-M 'P 1 21/c 1'
_atom_sites_solution_hydrogens geom
_atom_sites_solution_primary direct
_atom_sites_solution_secondary difmap
_audit_creation_method SHELXL-97
_cell_angle_alpha 90.00
_cell_angle_beta 116.84(3)
_cell_angle_gamma 90.00
_cell_formula_units_Z 8
_cell_length_a 17.624(4)
_cell_length_b 26.721(5)
_cell_length_c 19.177(4)
_cell_measurement_reflns_used 24101
_cell_measurement_temperature 100(2)
_cell_measurement_theta_max 54.959
_cell_measurement_theta_min 4.502
_cell_volume 8058(4)
_computing_cell_refinement 'Bruker SMART'
_computing_data_collection 'Bruker SMART'
_computing_data_reduction 'Bruker SAINT'
_computing_molecular_graphics 'Bruker SHELXTL'
_computing_publication_material 'Bruker SHELXTL/XCIF'
_computing_structure_refinement 'SHELXL-97 (Sheldrick, 1997)'
_computing_structure_solution 'SHELXS-97 (Sheldrick, 1990)'
_diffrn_ambient_temperature 100(2)
_diffrn_measured_fraction_theta_full 0.939
_diffrn_measured_fraction_theta_max 0.939
_diffrn_measurement_device_type 'CCD area detector'
_diffrn_measurement_method 'phi and omega scans'
_diffrn_radiation_monochromator Graphite
_diffrn_radiation_source 'fine-focus sealed tube'
_diffrn_radiation_type MoK\a
_diffrn_radiation_wavelength 0.71073
_diffrn_reflns_av_R_equivalents 0.0361
_diffrn_reflns_av_sigmaI/netI 0.0404
_diffrn_reflns_limit_h_max 22
_diffrn_reflns_limit_h_min -22
_diffrn_reflns_limit_k_max 34
_diffrn_reflns_limit_k_min -34
_diffrn_reflns_limit_l_max 22
_diffrn_reflns_limit_l_min -22
_diffrn_reflns_number 87683
_diffrn_reflns_theta_full 27.50
_diffrn_reflns_theta_max 27.50
_diffrn_reflns_theta_min 1.50
_exptl_absorpt_coefficient_mu 1.841
_exptl_absorpt_correction_T_max 0.719341
_exptl_absorpt_correction_T_min 0.588008
_exptl_absorpt_correction_type multi-scan
_exptl_absorpt_process_details SADABS
_exptl_crystal_colour Colourless
_exptl_crystal_density_diffrn 1.529
_exptl_crystal_density_meas 0
_exptl_crystal_density_method 'not measured'
_exptl_crystal_description Needle
_exptl_crystal_F_000 3732
_exptl_crystal_size_max 0.25
_exptl_crystal_size_mid 0.25
_exptl_crystal_size_min 0.20
_refine_diff_density_max 1.313
_refine_diff_density_min -0.447
_refine_diff_density_rms 0.084
_refine_ls_extinction_method none
_refine_ls_goodness_of_fit_ref 0.937
_refine_ls_hydrogen_treatment mixed
_refine_ls_matrix_type full
_refine_ls_number_parameters 1063
_refine_ls_number_reflns 17377
_refine_ls_number_restraints 0
_refine_ls_restrained_S_all 0.937
_refine_ls_R_factor_all 0.0364
_refine_ls_R_factor_gt 0.0263
_refine_ls_shift/su_max 0.005
_refine_ls_shift/su_mean 0.000
_refine_ls_structure_factor_coef Fsqd
_refine_ls_weighting_details 'calc w=1/[\s^2^(Fo^2^)+(0.0283P)^2^+0.0000P] where P=(Fo^2^+2Fc^2^)/3'
_refine_ls_weighting_scheme calc
_refine_ls_wR_factor_gt 0.0573
_refine_ls_wR_factor_ref 0.0596
_reflns_number_gt 13889
_reflns_number_total 17377
_reflns_threshold_expression >2sigma(I)
_cod_data_source_file b400992d.txt
_cod_data_source_block plutom
_cod_depositor_comments
;
The following automatic conversions were performed:
'_symmetry_cell_setting' value 'Monoclinic' changed to 'monoclinic'
according to '/home/saulius/struct/CIF-dictionaries/cif_core.dic'
dictionary named 'cif_core.dic' version 2.4.1 from 2010-06-29.

Automatic conversion script
Id: cif_fix_enum 1527 2010-12-29 10:47:43Z saulius 
;
_cod_original_cell_volume 8058(3)
_cod_original_sg_symbol_H-M P2(1)/c
_cod_original_formula_sum 'C46.25 H36.50 B Cl0.50 N6 O4 Tb'
_cod_database_code 7014085

loop_
_symmetry_equiv_pos_as_xyz
'x, y, z'
'-x, y+1/2, -z+1/2'
'-x, -y, -z'
'x, -y-1/2, z-1/2'

loop_
_atom_site_label
_atom_site_type_symbol
_atom_site_fract_x
_atom_site_fract_y
_atom_site_fract_z
_atom_site_U_iso_or_equiv
_atom_site_adp_type
_atom_site_occupancy
_atom_site_symmetry_multiplicity
_atom_site_calc_flag
_atom_site_refinement_flags
_atom_site_disorder_assembly
_atom_site_disorder_group
Tb1 Tb 1.008203(7) 0.694024(4) 0.234214(8) 0.01504(4) Uani 1 1 d . . .
Tb2 Tb 0.493861(7) 0.506373(5) 0.275619(8) 0.01532(4) Uani 1 1 d . . .
B1 B 0.9966(2) 0.84100(12) 0.2446(2) 0.0249(8) Uani 1 1 d . . .
H1A H 1.0533 0.8410 0.2905 0.030 Uiso 1 1 calc R . .
H1B H 0.9757 0.8759 0.2344 0.030 Uiso 1 1 calc R . .
C101 C 0.77042(15) 0.73176(10) 0.00399(16) 0.0175(6) Uani 1 1 d . . .
C102 C 0.77209(16) 0.78114(10) 0.03078(17) 0.0217(6) Uani 1 1 d . . .
H10B H 0.8099 0.7905 0.0828 0.026 Uiso 1 1 calc R . .
C103 C 0.71703(16) 0.81517(10) -0.02129(18) 0.0249(7) Uani 1 1 d . . .
H10D H 0.7154 0.8484 -0.0044 0.030 Uiso 1 1 calc R . .
C104 C 0.66154(16) 0.80133(10) -0.10145(18) 0.0265(7) Uani 1 1 d . . .
H10E H 0.6252 0.8260 -0.1361 0.032 Uiso 1 1 calc R . .
C105 C 0.65983(16) 0.75277(11) -0.12935(18) 0.0265(7) Uani 1 1 d . . .
H10C H 0.6236 0.7440 -0.1821 0.032 Uiso 1 1 calc R . .
C106 C 0.71369(15) 0.71795(10) -0.07623(17) 0.0224(6) Uani 1 1 d . . .
H10A H 0.7134 0.6844 -0.0927 0.027 Uiso 1 1 calc R . .
O111 O 0.89194(10) 0.71695(6) 0.12013(11) 0.0204(4) Uani 1 1 d . . .
C112 C 0.83121(15) 0.69652(10) 0.06365(16) 0.0175(6) Uani 1 1 d . . .
C113 C 0.81825(16) 0.64478(9) 0.05644(17) 0.0202(6) Uani 1 1 d . . .
H11A H 0.7677 0.6327 0.0142 0.024 Uiso 1 1 calc R . .
C114 C 0.87472(15) 0.61003(9) 0.10717(16) 0.0166(6) Uani 1 1 d . . .
O115 O 0.94255(10) 0.62242(6) 0.16304(11) 0.0199(4) Uani 1 1 d . . .
C121 C 0.85882(16) 0.55492(10) 0.09734(16) 0.0178(6) Uani 1 1 d . . .
C122 C 0.91850(16) 0.52266(10) 0.14879(18) 0.0244(7) Uani 1 1 d . . .
H12B H 0.9682 0.5359 0.1906 0.029 Uiso 1 1 calc R . .
C123 C 0.90795(18) 0.47124(10) 0.1412(2) 0.0305(7) Uani 1 1 d . . .
H12E H 0.9506 0.4498 0.1774 0.037 Uiso 1 1 calc R . .
C124 C 0.83772(18) 0.45143(10) 0.08305(19) 0.0269(7) Uani 1 1 d . . .
H12D H 0.8302 0.4162 0.0778 0.032 Uiso 1 1 calc R . .
C125 C 0.77788(18) 0.48279(10) 0.03200(18) 0.0253(7) Uani 1 1 d . . .
H12C H 0.7281 0.4692 -0.0094 0.030 Uiso 1 1 calc R . .
C126 C 0.78802(16) 0.53443(10) 0.03919(17) 0.0221(6) Uani 1 1 d . . .
H12A H 0.7449 0.5556 0.0030 0.027 Uiso 1 1 calc R . .
C131 C 1.16413(15) 0.56131(10) 0.39464(17) 0.0191(6) Uani 1 1 d . . .
C132 C 1.20837(16) 0.54395(10) 0.47735(18) 0.0252(7) Uani 1 1 d . . .
H13C H 1.2270 0.5675 0.5189 0.030 Uiso 1 1 calc R . .
C133 C 1.22217(18) 0.49308(11) 0.49313(19) 0.0293(7) Uani 1 1 d . . .
H13A H 1.2502 0.4809 0.5452 0.035 Uiso 1 1 calc R . .
C134 C 1.19212(17) 0.45937(11) 0.42691(19) 0.0300(7) Uani 1 1 d . . .
H13D H 1.2004 0.4245 0.4370 0.036 Uiso 1 1 calc R . .
C135 C 1.14936(17) 0.47604(10) 0.34458(19) 0.0287(7) Uani 1 1 d . . .
H13E H 1.1321 0.4524 0.3032 0.034 Uiso 1 1 calc R . .
C136 C 1.13484(16) 0.52669(10) 0.32867(18) 0.0239(6) Uani 1 1 d . . .
H13B H 1.1067 0.5385 0.2764 0.029 Uiso 1 1 calc R . .
O141 O 1.08590(10) 0.62480(6) 0.30256(11) 0.0202(4) Uani 1 1 d . . .
C142 C 1.14435(15) 0.61563(10) 0.37332(16) 0.0180(6) Uani 1 1 d . . .
C143 C 1.19077(16) 0.65252(10) 0.42979(17) 0.0221(6) Uani 1 1 d . . .
H14A H 1.2327 0.6421 0.4797 0.027 Uiso 1 1 calc R . .
C144 C 1.17700(16) 0.70371(10) 0.41447(16) 0.0197(6) Uani 1 1 d . . .
O145 O 1.11849(11) 0.72190(6) 0.35006(11) 0.0215(4) Uani 1 1 d . . .
C151 C 1.23354(16) 0.74071(10) 0.47423(17) 0.0212(6) Uani 1 1 d . . .
C152 C 1.28536(17) 0.72875(11) 0.55736(18) 0.0292(7) Uani 1 1 d . . .
H15D H 1.2844 0.6956 0.5748 0.035 Uiso 1 1 calc R . .
C153 C 1.33600(19) 0.76457(12) 0.6115(2) 0.0368(8) Uani 1 1 d . . .
H15E H 1.3691 0.7567 0.6652 0.044 Uiso 1 1 calc R . .
C154 C 1.33523(18) 0.81257(11) 0.5821(2) 0.0330(8) Uani 1 1 d . . .
H15C H 1.3688 0.8380 0.6170 0.040 Uiso 1 1 calc R . .
C155 C 1.28415(17) 0.82496(11) 0.49912(19) 0.0296(7) Uani 1 1 d . . .
H15B H 1.2861 0.8580 0.4817 0.036 Uiso 1 1 calc R . .
C156 C 1.23311(16) 0.78942(10) 0.44566(18) 0.0244(7) Uani 1 1 d . . .
H15A H 1.1994 0.7976 0.3922 0.029 Uiso 1 1 calc R . .
N161 N 1.06234(12) 0.68014(8) 0.12909(13) 0.0187(5) Uani 1 1 d . . .
C162 C 1.05873(15) 0.71762(10) 0.07616(16) 0.0188(6) Uani 1 1 d . . .
C163 C 1.07303(16) 0.70984(11) 0.00647(17) 0.0238(6) Uani 1 1 d . . .
H16C H 1.0692 0.7370 -0.0270 0.029 Uiso 1 1 calc R . .
C164 C 1.09193(16) 0.66255(11) -0.00848(18) 0.0266(7) Uani 1 1 d . . .
H16D H 1.1012 0.6555 -0.0526 0.032 Uiso 1 1 calc R . .
C165 C 1.09694(16) 0.62427(11) 0.04587(17) 0.0242(7) Uani 1 1 d . . .
H16B H 1.1113 0.5912 0.0381 0.029 Uiso 1 1 calc R . .
C166 C 1.08074(15) 0.63449(10) 0.11289(17) 0.0210(6) Uani 1 1 d . . .
H16A H 1.0834 0.6075 0.1462 0.025 Uiso 1 1 calc R . .
N171 N 1.00473(13) 0.81904(8) 0.16789(13) 0.0189(5) Uani 1 1 d . . .
N172 N 1.03107(13) 0.77204(8) 0.16873(13) 0.0186(5) Uani 1 1 d . . .
C173 C 1.03693(15) 0.76670(10) 0.09615(16) 0.0196(6) Uani 1 1 d . . .
C174 C 1.01534(17) 0.81062(10) 0.04867(18) 0.0252(7) Uani 1 1 d . . .
H174 H 1.0149 0.8166 -0.0004 0.030 Uiso 1 1 calc R . .
C175 C 0.99500(16) 0.84245(10) 0.09633(17) 0.0249(7) Uani 1 1 d . . .
H175 H 0.9767 0.8761 0.0828 0.030 Uiso 1 1 calc R . .
N181 N 0.93712(14) 0.80997(8) 0.26158(14) 0.0209(5) Uani 1 1 d . . .
N182 N 0.94898(13) 0.76125(8) 0.28528(13) 0.0195(5) Uani 1 1 d . . .
C183 C 0.88838(16) 0.74746(10) 0.29997(17) 0.0207(6) Uani 1 1 d . . .
C184 C 0.83752(18) 0.78730(10) 0.28591(19) 0.0292(7) Uani 1 1 d . . .
H18A H 0.7870 0.7885 0.2920 0.035 Uiso 1 1 calc R . .
C185 C 0.87040(18) 0.82587(10) 0.26139(19) 0.0289(7) Uani 1 1 d . . .
H18B H 0.8470 0.8585 0.2470 0.035 Uiso 1 1 calc R . .
N191 N 0.93354(13) 0.66347(8) 0.31414(14) 0.0205(5) Uani 1 1 d . . .
C192 C 0.88506(16) 0.69589(10) 0.32557(16) 0.0200(6) Uani 1 1 d . . .
C193 C 0.83504(17) 0.68108(11) 0.35928(18) 0.0253(7) Uani 1 1 d . . .
H19B H 0.7997 0.7049 0.3673 0.030 Uiso 1 1 calc R . .
C194 C 0.83521(17) 0.63182(11) 0.38184(18) 0.0276(7) Uani 1 1 d . . .
H19D H 0.8003 0.6220 0.4054 0.033 Uiso 1 1 calc R . .
C195 C 0.88442(17) 0.59827(11) 0.37041(18) 0.0275(7) Uani 1 1 d . . .
H19C H 0.8857 0.5642 0.3851 0.033 Uiso 1 1 calc R . .
C196 C 0.93282(17) 0.61537(10) 0.33659(17) 0.0234(6) Uani 1 1 d . . .
H19A H 0.9685 0.5920 0.3281 0.028 Uiso 1 1 calc R . .
B2 B 0.4651(2) 0.35824(12) 0.2864(2) 0.0254(8) Uani 1 1 d . . .
H2A H 0.4053 0.3607 0.2773 0.031 Uiso 1 1 calc R . .
H2B H 0.4802 0.3223 0.2923 0.031 Uiso 1 1 calc R . .
C201 C 0.22814(15) 0.48250(10) 0.16813(16) 0.0175(6) Uani 1 1 d . . .
C202 C 0.15281(16) 0.50157(10) 0.14211(18) 0.0246(7) Uani 1 1 d . . .
H20B H 0.1442 0.5357 0.1507 0.030 Uiso 1 1 calc R . .
C203 C 0.08823(17) 0.47095(12) 0.10270(19) 0.0321(8) Uani 1 1 d . . .
H20D H 0.0323 0.4843 0.0817 0.038 Uiso 1 1 calc R . .
C204 C 0.09738(18) 0.42096(12) 0.09042(18) 0.0315(7) Uani 1 1 d . . .
H20C H 0.0484 0.4009 0.0624 0.038 Uiso 1 1 calc R . .
C205 C 0.17149(17) 0.40153(11) 0.11663(17) 0.0259(7) Uani 1 1 d . . .
H20E H 0.1795 0.3672 0.1087 0.031 Uiso 1 1 calc R . .
C206 C 0.23631(16) 0.43189(10) 0.15531(17) 0.0222(6) Uani 1 1 d . . .
H20A H 0.2920 0.4183 0.1757 0.027 Uiso 1 1 calc R . .
O211 O 0.36441(10) 0.49074(6) 0.23221(11) 0.0200(4) Uani 1 1 d . . .
C212 C 0.30015(16) 0.51425(10) 0.20778(16) 0.0180(6) Uani 1 1 d . . .
C213 C 0.29605(16) 0.56567(10) 0.21934(17) 0.0223(6) Uani 1 1 d . . .
H21A H 0.2410 0.5803 0.1978 0.027 Uiso 1 1 calc R . .
C214 C 0.36209(16) 0.59627(10) 0.25774(16) 0.0184(6) Uani 1 1 d . . .
O215 O 0.43088(10) 0.58143(6) 0.27555(11) 0.0211(4) Uani 1 1 d . . .
C221 C 0.35549(16) 0.64902(10) 0.28306(17) 0.0199(6) Uani 1 1 d . . .
C222 C 0.28481(17) 0.67044(10) 0.27161(18) 0.0270(7) Uani 1 1 d . . .
H22B H 0.2327 0.6533 0.2426 0.032 Uiso 1 1 calc R . .
C223 C 0.28316(19) 0.71828(11) 0.3009(2) 0.0333(8) Uani 1 1 d . . .
H22D H 0.2292 0.7322 0.2893 0.040 Uiso 1 1 calc R . .
C224 C 0.35133(19) 0.74540(11) 0.3435(2) 0.0354(8) Uani 1 1 d . . .
H22E H 0.3485 0.7772 0.3644 0.043 Uiso 1 1 calc R . .
C225 C 0.42177(18) 0.72480(10) 0.3543(2) 0.0334(8) Uani 1 1 d . . .
H22C H 0.4737 0.7421 0.3836 0.040 Uiso 1 1 calc R . .
C226 C 0.42336(17) 0.67749(10) 0.32363(18) 0.0272(7) Uani 1 1 d . . .
H22A H 0.4772 0.6646 0.3325 0.033 Uiso 1 1 calc R . .
C231 C 0.62746(16) 0.62516(10) 0.20207(16) 0.0187(6) Uani 1 1 d . . .
C232 C 0.68563(17) 0.63671(10) 0.17735(17) 0.0251(7) Uani 1 1 d . . .
H23E H 0.7288 0.6130 0.1850 0.030 Uiso 1 1 calc R . .
C233 C 0.68532(19) 0.68260(11) 0.14049(19) 0.0320(7) Uani 1 1 d . . .
H23C H 0.7292 0.6887 0.1257 0.038 Uiso 1 1 calc R . .
C234 C 0.62699(19) 0.71714(11) 0.12578(19) 0.0325(7) Uani 1 1 d . . .
H23B H 0.6265 0.7477 0.1002 0.039 Uiso 1 1 calc R . .
C235 C 0.56891(18) 0.70616(11) 0.14933(18) 0.0296(7) Uani 1 1 d . . .
H23D H 0.5250 0.7297 0.1401 0.036 Uiso 1 1 calc R . .
C236 C 0.56982(16) 0.66095(10) 0.18751(17) 0.0223(6) Uani 1 1 d . . .
H23A H 0.5269 0.6557 0.2038 0.027 Uiso 1 1 calc R . .
O241 O 0.56925(10) 0.57276(6) 0.26452(11) 0.0189(4) Uani 1 1 d . . .
C242 C 0.62353(15) 0.57611(9) 0.24186(15) 0.0161(6) Uani 1 1 d . . .
C243 C 0.67428(15) 0.53674(9) 0.24911(16) 0.0187(6) Uani 1 1 d . . .
H24A H 0.7189 0.5417 0.2349 0.022 Uiso 1 1 calc R . .
C244 C 0.66677(15) 0.48867(10) 0.27604(16) 0.0179(6) Uani 1 1 d . . .
O245 O 0.61305(11) 0.47638(7) 0.29559(12) 0.0223(4) Uani 1 1 d . . .
C251 C 0.71977(15) 0.44660(10) 0.27895(16) 0.0179(6) Uani 1 1 d . . .
C252 C 0.78893(17) 0.45336(11) 0.27207(18) 0.0267(7) Uani 1 1 d . . .
H25A H 0.8077 0.4859 0.2673 0.032 Uiso 1 1 calc R . .
C253 C 0.83305(18) 0.41219(11) 0.27204(19) 0.0311(7) Uani 1 1 d . . .
H25D H 0.8842 0.4167 0.2676 0.037 Uiso 1 1 calc R . .
C254 C 0.80932(17) 0.36440(11) 0.27794(18) 0.0284(7) Uani 1 1 d . . .
H25C H 0.8430 0.3368 0.2773 0.034 Uiso 1 1 calc R . .
C255 C 0.74063(17) 0.35733(11) 0.28444(19) 0.0308(7) Uani 1 1 d . . .
H25E H 0.7218 0.3246 0.2884 0.037 Uiso 1 1 calc R . .
C256 C 0.69675(17) 0.39809(10) 0.28532(18) 0.0259(7) Uani 1 1 d . . .
H25B H 0.6463 0.3933 0.2907 0.031 Uiso 1 1 calc R . .
N261 N 0.56056(13) 0.53181(8) 0.43009(14) 0.0201(5) Uani 1 1 d . . .
C262 C 0.58841(15) 0.49610(10) 0.49094(17) 0.0195(6) Uani 1 1 d . . .
C263 C 0.62656(17) 0.50801(11) 0.57661(17) 0.0244(6) Uani 1 1 d . . .
H26A H 0.6446 0.4817 0.6140 0.029 Uiso 1 1 calc R . .
C264 C 0.63549(17) 0.55740(11) 0.60118(18) 0.0257(7) Uani 1 1 d . . .
H26D H 0.6583 0.5664 0.6548 0.031 Uiso 1 1 calc R . .
C265 C 0.60769(16) 0.59392(11) 0.53960(17) 0.0247(7) Uani 1 1 d . . .
H26C H 0.6127 0.6284 0.5529 0.030 Uiso 1 1 calc R . .
C266 C 0.57132(16) 0.57959(10) 0.45571(18) 0.0239(6) Uani 1 1 d . . .
H26B H 0.5547 0.6056 0.4179 0.029 Uiso 1 1 calc R . .
N271 N 0.52316(13) 0.38508(8) 0.36760(14) 0.0226(5) Uani 1 1 d . . .
N272 N 0.52424(13) 0.43564(8) 0.37836(14) 0.0188(5) Uani 1 1 d . . .
C273 C 0.57399(16) 0.44434(10) 0.46003(17) 0.0207(6) Uani 1 1 d . . .
C274 C 0.60452(17) 0.39965(11) 0.50293(18) 0.0274(7) Uani 1 1 d . . .
H274 H 0.6383 0.3950 0.5575 0.033 Uiso 1 1 calc R . .
C275 C 0.57104(17) 0.36360(10) 0.44225(18) 0.0267(7) Uani 1 1 d . . .
H275 H 0.5799 0.3286 0.4509 0.032 Uiso 1 1 calc R . .
N281 N 0.46950(13) 0.37882(8) 0.20636(14) 0.0218(5) Uani 1 1 d . . .
N282 N 0.46046(13) 0.42812(8) 0.18528(14) 0.0195(5) Uani 1 1 d . . .
C283 C 0.44544(15) 0.43122(10) 0.10389(17) 0.0207(6) Uani 1 1 d . . .
C284 C 0.44428(17) 0.38357(10) 0.07054(19) 0.0274(7) Uani 1 1 d . . .
H284 H 0.4359 0.3748 0.0196 0.033 Uiso 1 1 calc R . .
C285 C 0.45970(17) 0.35234(11) 0.13745(19) 0.0290(7) Uani 1 1 d . . .
H285 H 0.4631 0.3169 0.1359 0.035 Uiso 1 1 calc R . .
N291 N 0.44653(13) 0.51996(8) 0.11697(14) 0.0192(5) Uani 1 1 d . . .
C292 C 0.43269(16) 0.48053(10) 0.06381(17) 0.0206(6) Uani 1 1 d . . .
C293 C 0.40768(16) 0.48698(11) -0.02256(17) 0.0253(7) Uani 1 1 d . . .
H29C H 0.3983 0.4583 -0.0547 0.030 Uiso 1 1 calc R . .
C294 C 0.39832(16) 0.53478(11) -0.05530(18) 0.0270(7) Uani 1 1 d . . .
H294 H 0.3836 0.5401 -0.1089 0.032 Uiso 1 1 calc R . .
C295 C 0.41281(16) 0.57500(11) -0.00141(17) 0.0243(7) Uani 1 1 d . . .
H29E H 0.4077 0.6085 -0.0197 0.029 Uiso 1 1 calc R . .
C296 C 0.43600(15) 0.56598(10) 0.08349(17) 0.0222(6) Uani 1 1 d . . .
H29D H 0.4438 0.5944 0.1158 0.027 Uiso 1 1 calc R . .
Cl1 Cl 0.00675(6) 0.48693(3) 0.42353(6) 0.0514(2) Uani 1 1 d . . .
C300 C 0.0465(4) 0.5284(2) 0.5177(4) 0.0389(17) Uani 0.50 1 d P . .
H30A H 0.1085 0.5236 0.5494 0.047 Uiso 0.50 1 calc PR . .
H30B H 0.0364 0.5640 0.5024 0.047 Uiso 0.50 1 calc PR . .

loop_
_atom_site_aniso_label
_atom_site_aniso_U_11
_atom_site_aniso_U_22
_atom_site_aniso_U_33
_atom_site_aniso_U_23
_atom_site_aniso_U_13
_atom_site_aniso_U_12
Tb1 0.01143(6) 0.01203(6) 0.02073(8) -0.00044(5) 0.00643(5) -0.00030(5)
Tb2 0.01008(6) 0.01357(6) 0.02241(8) 0.00036(5) 0.00743(5) 0.00013(5)
B1 0.0204(16) 0.0143(15) 0.040(2) -0.0075(15) 0.0136(15) -0.0034(13)
C101 0.0110(12) 0.0162(13) 0.0278(17) 0.0022(12) 0.0108(12) -0.0008(10)
C102 0.0140(12) 0.0197(14) 0.0304(18) 0.0003(12) 0.0092(12) 0.0003(11)
C103 0.0173(13) 0.0160(14) 0.044(2) 0.0015(13) 0.0158(14) 0.0022(11)
C104 0.0119(12) 0.0238(16) 0.041(2) 0.0105(14) 0.0094(13) 0.0051(11)
C105 0.0147(13) 0.0261(16) 0.0329(18) 0.0024(14) 0.0056(13) -0.0029(12)
C106 0.0136(12) 0.0175(14) 0.0346(18) 0.0005(13) 0.0095(13) -0.0004(11)
O111 0.0110(8) 0.0155(9) 0.0305(12) -0.0016(8) 0.0058(8) 0.0000(7)
C112 0.0110(12) 0.0187(14) 0.0231(16) 0.0000(12) 0.0078(11) 0.0014(10)
C113 0.0128(12) 0.0152(14) 0.0289(17) -0.0008(12) 0.0061(12) 0.0003(10)
C114 0.0140(12) 0.0162(13) 0.0228(16) -0.0017(11) 0.0111(12) -0.0019(10)
O115 0.0113(8) 0.0163(10) 0.0285(12) -0.0012(8) 0.0059(8) 0.0002(7)
C121 0.0154(12) 0.0156(13) 0.0253(17) -0.0007(12) 0.0118(12) -0.0004(10)
C122 0.0133(13) 0.0193(14) 0.0371(19) 0.0017(13) 0.0084(13) -0.0001(11)
C123 0.0198(14) 0.0182(15) 0.054(2) 0.0054(14) 0.0173(15) 0.0031(12)
C124 0.0265(15) 0.0117(14) 0.051(2) -0.0038(13) 0.0256(16) -0.0028(12)
C125 0.0211(14) 0.0211(15) 0.0342(19) -0.0055(13) 0.0129(13) -0.0067(12)
C126 0.0154(13) 0.0210(15) 0.0280(18) -0.0008(13) 0.0080(12) -0.0010(11)
C131 0.0110(12) 0.0166(14) 0.0292(17) 0.0017(12) 0.0086(12) 0.0012(10)
C132 0.0173(13) 0.0214(15) 0.0314(19) -0.0004(13) 0.0063(13) -0.0018(11)
C133 0.0217(14) 0.0286(17) 0.0312(19) 0.0099(14) 0.0064(13) 0.0029(13)
C134 0.0201(14) 0.0170(15) 0.051(2) 0.0066(14) 0.0141(15) 0.0030(12)
C135 0.0214(14) 0.0172(15) 0.043(2) -0.0050(14) 0.0104(14) -0.0009(12)
C136 0.0149(13) 0.0211(15) 0.0310(18) 0.0024(13) 0.0062(13) 0.0012(11)
O141 0.0126(8) 0.0164(10) 0.0273(12) -0.0005(8) 0.0051(8) -0.0004(7)
C142 0.0127(12) 0.0169(14) 0.0252(16) 0.0022(12) 0.0094(12) 0.0021(10)
C143 0.0160(13) 0.0192(14) 0.0267(17) 0.0004(12) 0.0056(12) 0.0009(11)
C144 0.0133(12) 0.0212(14) 0.0247(17) -0.0027(12) 0.0087(12) -0.0021(11)
O145 0.0123(9) 0.0160(10) 0.0329(12) -0.0005(8) 0.0073(9) -0.0001(7)
C151 0.0132(12) 0.0206(15) 0.0306(17) -0.0046(12) 0.0105(12) -0.0014(11)
C152 0.0238(15) 0.0229(16) 0.0344(19) -0.0027(14) 0.0073(14) -0.0065(12)
C153 0.0289(16) 0.0369(19) 0.034(2) -0.0080(16) 0.0045(15) -0.0089(15)
C154 0.0208(15) 0.0269(17) 0.047(2) -0.0154(15) 0.0118(15) -0.0095(13)
C155 0.0168(14) 0.0173(15) 0.054(2) -0.0058(14) 0.0153(15) -0.0024(12)
C156 0.0122(12) 0.0218(15) 0.0360(19) -0.0033(13) 0.0080(13) -0.0010(11)
N161 0.0091(10) 0.0191(12) 0.0268(14) -0.0009(10) 0.0072(10) -0.0006(9)
C162 0.0090(11) 0.0222(15) 0.0223(16) 0.0000(12) 0.0044(11) -0.0043(10)
C163 0.0165(13) 0.0255(15) 0.0299(18) 0.0028(13) 0.0109(13) -0.0022(12)
C164 0.0161(13) 0.0361(18) 0.0300(18) -0.0055(14) 0.0124(13) -0.0022(12)
C165 0.0147(13) 0.0251(16) 0.0325(18) -0.0065(13) 0.0104(13) 0.0003(11)
C166 0.0139(12) 0.0198(14) 0.0267(17) 0.0005(12) 0.0068(12) 0.0023(11)
N171 0.0130(10) 0.0125(11) 0.0289(15) -0.0008(10) 0.0075(10) -0.0026(9)
N172 0.0098(10) 0.0149(11) 0.0291(14) -0.0003(10) 0.0072(10) -0.0019(9)
C173 0.0119(12) 0.0213(14) 0.0231(16) 0.0013(12) 0.0057(12) -0.0046(11)
C174 0.0239(14) 0.0256(16) 0.0247(17) 0.0034(13) 0.0098(13) -0.0036(12)
C175 0.0195(14) 0.0165(14) 0.0333(19) 0.0028(13) 0.0072(13) -0.0012(11)
N181 0.0216(12) 0.0105(11) 0.0324(15) -0.0027(10) 0.0138(11) 0.0001(9)
N182 0.0146(11) 0.0135(11) 0.0301(14) -0.0015(10) 0.0098(10) -0.0007(9)
C183 0.0183(13) 0.0180(14) 0.0295(17) -0.0037(12) 0.0141(13) -0.0003(11)
C184 0.0247(15) 0.0201(15) 0.051(2) -0.0013(14) 0.0241(15) 0.0028(12)
C185 0.0273(15) 0.0154(14) 0.050(2) -0.0005(14) 0.0229(15) 0.0080(12)
N191 0.0149(11) 0.0172(12) 0.0299(15) -0.0007(10) 0.0105(10) 0.0005(9)
C192 0.0153(12) 0.0191(14) 0.0247(17) -0.0031(12) 0.0082(12) -0.0020(11)
C193 0.0175(13) 0.0242(15) 0.0379(19) -0.0007(13) 0.0158(13) -0.0004(12)
C194 0.0211(14) 0.0267(16) 0.039(2) -0.0002(14) 0.0177(14) -0.0052(12)
C195 0.0262(15) 0.0190(15) 0.038(2) 0.0028(13) 0.0156(14) -0.0035(12)
C196 0.0223(14) 0.0183(14) 0.0328(18) 0.0021(13) 0.0150(13) 0.0002(11)
B2 0.0213(16) 0.0175(16) 0.038(2) 0.0020(15) 0.0138(16) -0.0007(13)
C201 0.0120(12) 0.0200(14) 0.0206(16) 0.0002(11) 0.0075(11) -0.0010(10)
C202 0.0149(13) 0.0202(15) 0.0376(19) 0.0029(13) 0.0109(13) 0.0012(11)
C203 0.0124(13) 0.0370(18) 0.042(2) 0.0046(15) 0.0080(14) -0.0003(13)
C204 0.0179(14) 0.0365(19) 0.035(2) -0.0007(15) 0.0074(14) -0.0107(13)
C205 0.0231(14) 0.0230(15) 0.0323(19) -0.0022(13) 0.0131(14) -0.0042(12)
C206 0.0153(13) 0.0235(15) 0.0277(18) 0.0000(12) 0.0096(12) -0.0020(11)
O211 0.0106(8) 0.0156(9) 0.0347(12) 0.0008(8) 0.0111(8) 0.0013(7)
C212 0.0140(12) 0.0208(14) 0.0197(16) 0.0019(12) 0.0082(11) 0.0013(11)
C213 0.0107(12) 0.0184(14) 0.0335(18) 0.0009(12) 0.0063(12) 0.0027(11)
C214 0.0167(13) 0.0154(13) 0.0231(16) 0.0033(12) 0.0089(12) 0.0025(11)
O215 0.0092(8) 0.0174(10) 0.0370(13) -0.0013(9) 0.0107(9) 0.0006(7)
C221 0.0183(13) 0.0160(14) 0.0270(17) 0.0018(12) 0.0118(12) 0.0008(11)
C222 0.0177(13) 0.0230(15) 0.042(2) -0.0017(14) 0.0146(14) 0.0004(12)
C223 0.0253(15) 0.0232(16) 0.057(2) -0.0004(15) 0.0239(16) 0.0052(13)
C224 0.0359(18) 0.0170(15) 0.058(2) -0.0065(15) 0.0249(18) 0.0004(13)
C225 0.0237(15) 0.0187(16) 0.053(2) -0.0020(14) 0.0131(16) -0.0040(12)
C226 0.0174(13) 0.0197(15) 0.040(2) 0.0003(13) 0.0086(13) 0.0016(12)
C231 0.0170(13) 0.0164(14) 0.0212(16) -0.0034(12) 0.0073(12) -0.0032(11)
C232 0.0197(14) 0.0227(15) 0.0365(19) 0.0008(13) 0.0159(14) -0.0016(12)
C233 0.0302(16) 0.0275(17) 0.047(2) 0.0044(15) 0.0256(16) -0.0039(13)
C234 0.0370(17) 0.0190(16) 0.044(2) 0.0038(14) 0.0202(16) -0.0044(13)
C235 0.0257(15) 0.0187(15) 0.043(2) -0.0007(14) 0.0138(15) 0.0009(12)
C236 0.0163(13) 0.0180(14) 0.0317(18) -0.0020(12) 0.0102(13) -0.0021(11)
O241 0.0111(8) 0.0177(10) 0.0301(12) -0.0007(8) 0.0112(8) -0.0005(7)
C242 0.0107(12) 0.0167(13) 0.0178(15) -0.0046(11) 0.0036(11) -0.0045(10)
C243 0.0113(12) 0.0189(14) 0.0267(17) 0.0010(12) 0.0094(12) -0.0005(10)
C244 0.0120(12) 0.0212(14) 0.0183(15) -0.0018(12) 0.0050(11) 0.0001(11)
O245 0.0123(9) 0.0185(10) 0.0398(13) 0.0048(9) 0.0150(9) 0.0012(7)
C251 0.0115(12) 0.0213(14) 0.0201(16) 0.0016(12) 0.0064(11) 0.0024(10)
C252 0.0166(13) 0.0227(15) 0.042(2) 0.0048(14) 0.0146(14) 0.0022(12)
C253 0.0186(14) 0.0307(17) 0.049(2) 0.0042(15) 0.0194(15) 0.0062(13)
C254 0.0208(14) 0.0266(16) 0.040(2) 0.0047(14) 0.0155(14) 0.0103(12)
C255 0.0247(15) 0.0195(15) 0.050(2) 0.0023(14) 0.0184(15) 0.0018(12)
C256 0.0167(13) 0.0226(15) 0.040(2) 0.0027(14) 0.0144(13) 0.0019(12)
N261 0.0104(10) 0.0207(12) 0.0283(15) 0.0001(10) 0.0081(10) -0.0024(9)
C262 0.0092(11) 0.0241(15) 0.0280(17) 0.0017(12) 0.0109(11) -0.0007(11)
C263 0.0180(13) 0.0258(16) 0.0285(18) 0.0062(13) 0.0096(13) -0.0008(12)
C264 0.0171(13) 0.0325(17) 0.0276(18) -0.0018(14) 0.0103(13) -0.0046(12)
C265 0.0164(13) 0.0238(15) 0.0344(19) -0.0035(13) 0.0120(13) -0.0043(12)
C266 0.0175(13) 0.0201(15) 0.0325(19) 0.0011(13) 0.0097(13) -0.0015(11)
N271 0.0157(11) 0.0139(12) 0.0407(16) 0.0032(11) 0.0149(11) -0.0001(9)
N272 0.0110(10) 0.0136(11) 0.0348(15) 0.0008(10) 0.0129(10) -0.0005(9)
C273 0.0121(12) 0.0241(15) 0.0284(18) 0.0047(13) 0.0113(12) 0.0009(11)
C274 0.0202(14) 0.0290(17) 0.0319(19) 0.0095(14) 0.0107(13) 0.0038(12)
C275 0.0209(14) 0.0177(15) 0.042(2) 0.0107(14) 0.0149(14) 0.0043(12)
N281 0.0163(11) 0.0101(11) 0.0396(16) -0.0016(10) 0.0131(11) -0.0004(9)
N282 0.0105(10) 0.0139(11) 0.0339(15) 0.0005(10) 0.0097(10) -0.0004(9)
C283 0.0097(12) 0.0229(15) 0.0289(18) -0.0042(12) 0.0083(12) -0.0013(11)
C284 0.0272(15) 0.0218(15) 0.038(2) -0.0088(14) 0.0193(15) -0.0047(12)
C285 0.0222(14) 0.0166(15) 0.051(2) -0.0093(14) 0.0187(15) -0.0044(12)
N291 0.0091(10) 0.0195(12) 0.0280(14) -0.0001(10) 0.0074(10) -0.0009(9)
C292 0.0116(12) 0.0219(15) 0.0291(17) -0.0027(12) 0.0098(12) -0.0003(11)
C293 0.0156(13) 0.0284(16) 0.0300(18) -0.0078(13) 0.0085(13) -0.0015(12)
C294 0.0168(13) 0.0366(18) 0.0248(18) 0.0033(14) 0.0068(13) 0.0032(13)
C295 0.0151(13) 0.0238(15) 0.0317(18) 0.0076(13) 0.0086(13) 0.0048(11)
C296 0.0132(13) 0.0187(14) 0.0318(18) -0.0024(12) 0.0076(12) -0.0021(11)
Cl1 0.0409(5) 0.0438(5) 0.0773(7) 0.0019(5) 0.0336(5) 0.0082(4)
C300 0.025(3) 0.030(4) 0.067(5) 0.003(3) 0.024(3) 0.001(3)

loop_
_atom_type_symbol
_atom_type_description
_atom_type_scat_dispersion_real
_atom_type_scat_dispersion_imag
_atom_type_scat_source
C C 0.0033 0.0016 'International Tables Vol C Tables 4.2.6.8 and 6.1.1.4'
H H 0.0000 0.0000 'International Tables Vol C Tables 4.2.6.8 and 6.1.1.4'
B B 0.0013 0.0007 'International Tables Vol C Tables 4.2.6.8 and 6.1.1.4'
N N 0.0061 0.0033 'International Tables Vol C Tables 4.2.6.8 and 6.1.1.4'
O O 0.0106 0.0060 'International Tables Vol C Tables 4.2.6.8 and 6.1.1.4'
Tb Tb -0.1723 4.1537 'International Tables Vol C Tables 4.2.6.8 and 6.1.1.4'
Cl Cl 0.1484 0.1585 'International Tables Vol C Tables 4.2.6.8 and 6.1.1.4'

loop_
_geom_angle_atom_site_label_1
_geom_angle_atom_site_label_2
_geom_angle_atom_site_label_3
_geom_angle
_geom_angle_site_symmetry_1
_geom_angle_site_symmetry_3
_geom_angle_publ_flag
O111 Tb1 O145 145.70(6) . . ?
O111 Tb1 O141 142.40(6) . . ?
O145 Tb1 O141 71.90(6) . . ?
O111 Tb1 O115 70.66(6) . . ?
O145 Tb1 O115 143.59(6) . . ?
O141 Tb1 O115 71.77(7) . . ?
O111 Tb1 N182 80.26(7) . . ?
O145 Tb1 N182 73.15(7) . . ?
O141 Tb1 N182 126.71(7) . . ?
O115 Tb1 N182 129.57(6) . . ?
O111 Tb1 N172 65.61(6) . . ?
O145 Tb1 N172 87.64(7) . . ?
O141 Tb1 N172 137.97(6) . . ?
O115 Tb1 N172 121.87(7) . . ?
N182 Tb1 N172 78.00(7) . . ?
O111 Tb1 N191 100.13(7) . . ?
O145 Tb1 N191 87.93(7) . . ?
O141 Tb1 N191 74.93(7) . . ?
O115 Tb1 N191 80.54(7) . . ?
N182 Tb1 N191 64.85(7) . . ?
N172 Tb1 N191 142.23(7) . . ?
O111 Tb1 N161 77.49(7) . . ?
O145 Tb1 N161 110.14(7) . . ?
O141 Tb1 N161 89.70(7) . . ?
O115 Tb1 N161 71.94(6) . . ?
N182 Tb1 N161 140.23(7) . . ?
N172 Tb1 N161 62.88(7) . . ?
N191 Tb1 N161 151.61(7) . . ?
O211 Tb2 O245 144.44(7) . . ?
O211 Tb2 O241 134.07(6) . . ?
O245 Tb2 O241 74.88(6) . . ?
O211 Tb2 O215 74.52(6) . . ?
O245 Tb2 O215 140.60(6) . . ?
O241 Tb2 O215 67.80(6) . . ?
O211 Tb2 N272 88.33(7) . . ?
O245 Tb2 N272 74.93(7) . . ?
O241 Tb2 N272 134.79(7) . . ?
O215 Tb2 N272 124.70(7) . . ?
O211 Tb2 N282 72.32(7) . . ?
O245 Tb2 N282 74.00(7) . . ?
O241 Tb2 N282 121.83(7) . . ?
O215 Tb2 N282 137.50(7) . . ?
N272 Tb2 N282 80.12(7) . . ?
O211 Tb2 N261 109.86(7) . . ?
O245 Tb2 N261 89.54(8) . . ?
O241 Tb2 N261 85.66(7) . . ?
O215 Tb2 N261 75.78(7) . . ?
N272 Tb2 N261 61.31(7) . . ?
N282 Tb2 N261 140.98(7) . . ?
O211 Tb2 N291 81.74(7) . . ?
O245 Tb2 N291 91.74(7) . . ?
O241 Tb2 N291 72.39(7) . . ?
O215 Tb2 N291 88.81(7) . . ?
N272 Tb2 N291 140.97(7) . . ?
N282 Tb2 N291 60.89(7) . . ?
N261 Tb2 N291 156.83(6) . . ?
N181 B1 N171 110.6(2) . . ?
C102 C101 C106 120.9(2) . . ?
C102 C101 C112 114.8(2) . . ?
C106 C101 C112 124.2(2) . . ?
C103 C102 C101 117.5(3) . . ?
C102 C103 C104 121.3(3) . . ?
C105 C104 C103 122.0(3) . . ?
C106 C105 C104 116.8(3) . . ?
C105 C106 C101 121.4(3) . . ?
C112 O111 Tb1 138.69(17) . . ?
O111 C112 C113 123.7(2) . . ?
O111 C112 C101 115.1(2) . . ?
C113 C112 C101 121.2(2) . . ?
C114 C113 C112 124.0(2) . . ?
O115 C114 C113 122.4(2) . . ?
O115 C114 C121 115.2(2) . . ?
C113 C114 C121 122.4(2) . . ?
C114 O115 Tb1 139.18(17) . . ?
C126 C121 C122 117.3(3) . . ?
C126 C121 C114 123.5(2) . . ?
C122 C121 C114 119.2(2) . . ?
C121 C122 C123 121.6(3) . . ?
C124 C123 C122 120.4(3) . . ?
C123 C124 C125 118.7(3) . . ?
C124 C125 C126 121.2(3) . . ?
C121 C126 C125 120.7(3) . . ?
C136 C131 C132 122.4(2) . . ?
C136 C131 C142 115.3(2) . . ?
C132 C131 C142 122.3(2) . . ?
C133 C132 C131 119.5(3) . . ?
C132 C133 C134 117.3(3) . . ?
C133 C134 C135 123.9(3) . . ?
C136 C135 C134 118.9(3) . . ?
C135 C136 C131 118.0(3) . . ?
C142 O141 Tb1 136.42(16) . . ?
O141 C142 C143 125.2(2) . . ?
O141 C142 C131 116.2(2) . . ?
C143 C142 C131 118.7(2) . . ?
C144 C143 C142 122.3(3) . . ?
O145 C144 C143 123.8(2) . . ?
O145 C144 C151 116.7(2) . . ?
C143 C144 C151 119.5(2) . . ?
C144 O145 Tb1 139.13(17) . . ?
C156 C151 C152 120.9(3) . . ?
C156 C151 C144 115.2(3) . . ?
C152 C151 C144 123.9(2) . . ?
C153 C152 C151 122.1(3) . . ?
C152 C153 C154 116.3(3) . . ?
C153 C154 C155 122.2(3) . . ?
C156 C155 C154 121.4(3) . . ?
C155 C156 C151 117.1(3) . . ?
C166 N161 C162 114.8(2) . . ?
C166 N161 Tb1 121.35(18) . . ?
C162 N161 Tb1 122.78(16) . . ?
N161 C162 C173 112.3(2) . . ?
N161 C162 C163 125.4(2) . . ?
C173 C162 C163 122.2(2) . . ?
C164 C163 C162 118.3(3) . . ?
C163 C164 C165 116.5(3) . . ?
C164 C165 C166 122.2(3) . . ?
N161 C166 C165 122.7(3) . . ?
N172 N171 C175 108.0(2) . . ?
N172 N171 B1 119.6(2) . . ?
C175 N171 B1 132.2(2) . . ?
N171 N172 C173 104.8(2) . . ?
N171 N172 Tb1 129.86(16) . . ?
C173 N172 Tb1 119.13(16) . . ?
C174 C173 N172 114.7(2) . . ?
C174 C173 C162 126.5(3) . . ?
N172 C173 C162 118.7(2) . . ?
C175 C174 C173 98.9(2) . . ?
C174 C175 N171 113.5(2) . . ?
C185 N181 N182 109.1(2) . . ?
C185 N181 B1 124.5(2) . . ?
N182 N181 B1 126.1(2) . . ?
C183 N182 N181 109.4(2) . . ?
C183 N182 Tb1 114.82(17) . . ?
N181 N182 Tb1 125.88(16) . . ?
N182 C183 C184 106.1(2) . . ?
N182 C183 C192 120.5(2) . . ?
C184 C183 C192 133.4(2) . . ?
C183 C184 C185 108.6(2) . . ?
N181 C185 C184 106.7(3) . . ?
C192 N191 C196 118.4(2) . . ?
C192 N191 Tb1 116.21(18) . . ?
C196 N191 Tb1 124.90(17) . . ?
N191 C192 C193 120.0(3) . . ?
N191 C192 C183 116.0(2) . . ?
C193 C192 C183 124.1(2) . . ?
C192 C193 C194 120.8(3) . . ?
C195 C194 C193 119.9(3) . . ?
C194 C195 C196 116.5(3) . . ?
N191 C196 C195 124.5(3) . . ?
N271 B2 N281 118.4(2) . . ?
C202 C201 C206 119.0(3) . . ?
C202 C201 C212 118.8(3) . . ?
C206 C201 C212 122.2(2) . . ?
C201 C202 C203 116.3(3) . . ?
C202 C203 C204 124.0(3) . . ?
C205 C204 C203 120.3(3) . . ?
C204 C205 C206 116.2(3) . . ?
C205 C206 C201 124.2(3) . . ?
C212 O211 Tb2 136.51(18) . . ?
O211 C212 C213 124.3(2) . . ?
O211 C212 C201 110.8(2) . . ?
C213 C212 C201 124.8(2) . . ?
C214 C213 C212 126.4(2) . . ?
O215 C214 C213 118.8(3) . . ?
O215 C214 C221 116.2(2) . . ?
C213 C214 C221 124.9(2) . . ?
C214 O215 Tb2 137.25(18) . . ?
C222 C221 C226 112.8(3) . . ?
C222 C221 C214 124.4(3) . . ?
C226 C221 C214 122.7(2) . . ?
C221 C222 C223 121.8(3) . . ?
C224 C223 C222 124.7(3) . . ?
C225 C224 C223 114.0(3) . . ?
C224 C225 C226 121.3(3) . . ?
C221 C226 C225 125.3(3) . . ?
C236 C231 C232 113.1(3) . . ?
C236 C231 C242 121.2(2) . . ?
C232 C231 C242 125.7(2) . . ?
C231 C232 C233 122.9(3) . . ?
C234 C233 C232 122.9(3) . . ?
C233 C234 C235 114.9(3) . . ?
C234 C235 C236 122.5(3) . . ?
C231 C236 C235 123.7(3) . . ?
C242 O241 Tb2 132.33(17) . . ?
O241 C242 C243 119.8(2) . . ?
O241 C242 C231 117.3(2) . . ?
C243 C242 C231 122.8(2) . . ?
C242 C243 C244 125.5(2) . . ?
O245 C244 C243 125.1(2) . . ?
O245 C244 C251 111.0(2) . . ?
C243 C244 C251 123.7(2) . . ?
C244 O245 Tb2 133.84(18) . . ?
C252 C251 C256 117.9(3) . . ?
C252 C251 C244 120.5(3) . . ?
C256 C251 C244 121.5(2) . . ?
C251 C252 C253 117.1(3) . . ?
C252 C253 C254 124.4(3) . . ?
C255 C254 C253 118.9(3) . . ?
C254 C255 C256 117.1(3) . . ?
C255 C256 C251 124.6(3) . . ?
C266 N261 C262 113.5(2) . . ?
C266 N261 Tb2 123.39(18) . . ?
C262 N261 Tb2 123.10(17) . . ?
N261 C262 C273 111.6(2) . . ?
N261 C262 C263 125.3(2) . . ?
C273 C262 C263 123.2(2) . . ?
C264 C263 C262 120.0(3) . . ?
C263 C264 C265 115.0(3) . . ?
C264 C265 C266 122.3(3) . . ?
N261 C266 C265 123.9(3) . . ?
N272 N271 C275 106.7(2) . . ?
N272 N271 B2 123.5(2) . . ?
C275 N271 B2 129.2(2) . . ?
N271 N272 C273 106.7(2) . . ?
N271 N272 Tb2 128.27(18) . . ?
C273 N272 Tb2 121.78(16) . . ?
C274 C273 N272 112.7(2) . . ?
C274 C273 C262 127.3(3) . . ?
N272 C273 C262 120.1(2) . . ?
C273 C274 C275 100.9(3) . . ?
N271 C275 C274 113.1(2) . . ?
N282 N281 C285 104.6(2) . . ?
N282 N281 B2 122.9(2) . . ?
C285 N281 B2 130.4(2) . . ?
N281 N282 C283 108.1(2) . . ?
N281 N282 Tb2 127.99(18) . . ?
C283 N282 Tb2 122.77(16) . . ?
C284 C283 N282 112.9(2) . . ?
C284 C283 C292 126.3(3) . . ?
N282 C283 C292 120.8(2) . . ?
C283 C284 C285 99.1(3) . . ?
N281 C285 C284 115.2(2) . . ?
C296 N291 C292 113.1(2) . . ?
C296 N291 Tb2 122.81(18) . . ?
C292 N291 Tb2 124.08(17) . . ?
N291 C292 C283 110.6(2) . . ?
N291 C292 C293 125.1(2) . . ?
C283 C292 C293 124.4(2) . . ?
C294 C293 C292 120.7(3) . . ?
C293 C294 C295 114.5(3) . . ?
C294 C295 C296 122.1(3) . . ?
N291 C296 C295 124.5(3) . . ?
C300 Cl1 C300 67.9(3) 3_566 . ?
Cl1 C300 Cl1 112.1(3) 3_566 . ?

loop_
_geom_bond_atom_site_label_1
_geom_bond_atom_site_label_2
_geom_bond_distance
_geom_bond_site_symmetry_2
_geom_bond_publ_flag
Tb1 O111 2.305(2) . ?
Tb1 O145 2.317(2) . ?
Tb1 O141 2.3224(18) . ?
Tb1 O115 2.3316(18) . ?
Tb1 N182 2.490(2) . ?
Tb1 N172 2.558(2) . ?
Tb1 N191 2.563(2) . ?
Tb1 N161 2.617(2) . ?
Tb2 O211 2.0876(17) . ?
Tb2 O245 2.1155(17) . ?
Tb2 O241 2.2832(17) . ?
Tb2 O215 2.2920(17) . ?
Tb2 N272 2.605(2) . ?
Tb2 N282 2.607(2) . ?
Tb2 N261 2.734(2) . ?
Tb2 N291 2.792(2) . ?
B1 N181 1.483(4) . ?
B1 N171 1.649(4) . ?
C101 C102 1.412(4) . ?
C101 C106 1.454(4) . ?
C101 C112 1.496(4) . ?
C102 C103 1.375(4) . ?
C103 C104 1.449(4) . ?
C104 C105 1.399(4) . ?
C105 C106 1.390(4) . ?
O111 C112 1.253(3) . ?
C112 C113 1.398(3) . ?
C113 C114 1.387(4) . ?
C114 O115 1.237(3) . ?
C114 C121 1.495(3) . ?
C121 C126 1.358(4) . ?
C121 C122 1.373(4) . ?
C122 C123 1.385(4) . ?
C123 C124 1.345(4) . ?
C124 C125 1.357(4) . ?
C125 C126 1.390(4) . ?
C131 C136 1.461(4) . ?
C131 C132 1.491(4) . ?
C131 C142 1.506(3) . ?
C132 C133 1.390(4) . ?
C133 C134 1.448(4) . ?
C134 C135 1.478(4) . ?
C135 C136 1.386(4) . ?
O141 C142 1.304(3) . ?
C142 C143 1.419(4) . ?
C143 C144 1.397(4) . ?
C144 O145 1.294(3) . ?
C144 C151 1.501(4) . ?
C151 C156 1.411(4) . ?
C151 C152 1.471(4) . ?
C152 C153 1.398(4) . ?
C153 C154 1.398(4) . ?
C154 C155 1.469(4) . ?
C155 C156 1.389(4) . ?
N161 C166 1.335(3) . ?
N161 C162 1.407(3) . ?
C162 C173 1.465(4) . ?
C162 C163 1.482(4) . ?
C163 C164 1.370(4) . ?
C164 C165 1.435(4) . ?
C165 C166 1.463(4) . ?
N171 N172 1.337(3) . ?
N171 C175 1.446(4) . ?
N172 C173 1.449(3) . ?
C173 C174 1.428(4) . ?
C174 C175 1.408(4) . ?
N181 C185 1.249(3) . ?
N181 N182 1.364(3) . ?
N182 C183 1.276(3) . ?
C183 C184 1.338(4) . ?
C183 C192 1.473(4) . ?
C184 C185 1.366(4) . ?
N191 C192 1.303(3) . ?
N191 C196 1.357(3) . ?
C192 C193 1.366(4) . ?
C193 C194 1.385(4) . ?
C194 C195 1.332(4) . ?
C195 C196 1.363(4) . ?
B2 N271 1.595(4) . ?
B2 N281 1.665(4) . ?
C201 C202 1.294(3) . ?
C201 C206 1.394(4) . ?
C201 C212 1.427(3) . ?
C202 C203 1.326(4) . ?
C203 C204 1.378(4) . ?
C204 C205 1.279(4) . ?
C205 C206 1.322(4) . ?
O211 C212 1.191(3) . ?
C212 C213 1.399(4) . ?
C213 C214 1.339(4) . ?
C214 O215 1.170(3) . ?
C214 C221 1.512(4) . ?
C221 C222 1.296(3) . ?
C221 C226 1.332(4) . ?
C222 C223 1.402(4) . ?
C223 C224 1.323(4) . ?
C224 C225 1.287(4) . ?
C225 C226 1.400(4) . ?
C231 C236 1.330(3) . ?
C231 C232 1.345(3) . ?
C231 C242 1.534(4) . ?
C232 C233 1.414(4) . ?
C233 C234 1.314(4) . ?
C234 C235 1.325(4) . ?
C235 C236 1.409(4) . ?
O241 C242 1.220(3) . ?
C242 C243 1.347(3) . ?
C243 C244 1.413(4) . ?
C244 O245 1.210(3) . ?
C244 C251 1.447(3) . ?
C251 C252 1.297(3) . ?
C251 C256 1.380(4) . ?
C252 C253 1.347(4) . ?
C253 C254 1.364(4) . ?
C254 C255 1.286(4) . ?
C255 C256 1.340(4) . ?
N261 C266 1.350(3) . ?
N261 C262 1.413(3) . ?
C262 C273 1.481(4) . ?
C262 C263 1.502(4) . ?
C263 C264 1.386(4) . ?
C264 C265 1.437(4) . ?
C265 C266 1.488(4) . ?
N271 N272 1.366(3) . ?
N271 C275 1.414(4) . ?
N272 C273 1.427(4) . ?
C273 C274 1.411(4) . ?
C274 C275 1.418(4) . ?
N281 N282 1.366(3) . ?
N281 C285 1.439(4) . ?
N282 C283 1.463(4) . ?
C283 C284 1.421(4) . ?
C283 C292 1.490(4) . ?
C284 C285 1.450(4) . ?
N291 C296 1.361(3) . ?
N291 C292 1.409(3) . ?
C292 C293 1.519(4) . ?
C293 C294 1.400(4) . ?
C294 C295 1.432(4) . ?
C295 C296 1.508(4) . ?
Cl1 C300 1.809(6) 3_566 ?
Cl1 C300 1.959(7) . ?
C300 Cl1 1.809(6) 3_566 ?
